data_2236446
loop_
_publ_author_name
'Maurin, Jan K.'
'Zawadzka, Anna'
'\/Lozi\'nska, Iwona'
'Czarnocki, Zbigniew'

_publ_section_title
;
 3-(2-Acetamidoethyl)-1<i>H</i>-indol-5-yl 4-nitrophenyl carbonate
;
_journal_coeditor_code LH5522
_journal_issue 10
_journal_name_full 'Acta Crystallographica Section E'
_journal_page_first o2915
_journal_paper_doi 10.1107/S1600536812038238
_journal_volume 68
_journal_year 2012
_chemical_formula_iupac 'C19 H17 N3 O6'
_chemical_formula_moiety 'C19 H17 N3 O6'
_chemical_formula_sum 'C19 H17 N3 O6'
_chemical_formula_weight 383.36
_chemical_melting_point 426
_chemical_name_systematic
;
3-(2-Acetamidoethyl)-1<i>H</i>-indol-5-yl 4-nitrophenyl carbonate
;
_space_group_IT_number 14
_symmetry_cell_setting monoclinic
_symmetry_space_group_name_Hall '-P 2ybc'
_symmetry_space_group_name_H-M 'P 1 21/c 1'
_atom_sites_solution_hydrogens geom
_atom_sites_solution_primary direct
_atom_sites_solution_secondary difmap
_audit_creation_method SHELXL-97
_cell_angle_alpha 90.00
_cell_angle_beta 92.071(2)
_cell_angle_gamma 90.00
_cell_formula_units_Z 4
_cell_length_a 12.3678(3)
_cell_length_b 5.05370(10)
_cell_length_c 29.1554(6)
_cell_measurement_reflns_used 5868
_cell_measurement_temperature 293(2)
_cell_measurement_theta_max 70.0269
_cell_measurement_theta_min 3.0309
_cell_volume 1821.11(7)
_computing_cell_refinement
;
CrysAlis PRO (Oxford Diffraction, 2010)
;
_computing_data_collection
;
CrysAlis PRO (Oxford Diffraction, 2010)
;
_computing_data_reduction
;
CrysAlis PRO (Oxford Diffraction, 2010)
;
_computing_molecular_graphics 'SHELXTL (Sheldrick, 2008) and PLATON (Spek, 2009)'
_computing_publication_material 'SHELXL97 (Sheldrick, 2008)'
_computing_structure_refinement 'SHELXL97 (Sheldrick, 2008)'
_computing_structure_solution 'SHELXS97 (Sheldrick, 2008)'
_diffrn_ambient_temperature 293(2)
_diffrn_detector_area_resol_mean 10.4922
_diffrn_measured_fraction_theta_full 0.982
_diffrn_measured_fraction_theta_max 0.982
_diffrn_measurement_device_type 'Oxford Diffraction Xcalibur Ruby'
_diffrn_measurement_method '\f and \w scans'
_diffrn_radiation_monochromator graphite
_diffrn_radiation_source 'Enhance (Cu) X-ray Source'
_diffrn_radiation_type CuK\a
_diffrn_radiation_wavelength 1.54178
_diffrn_reflns_av_R_equivalents 0.0338
_diffrn_reflns_av_sigmaI/netI 0.0218
_diffrn_reflns_limit_h_max 14
_diffrn_reflns_limit_h_min -15
_diffrn_reflns_limit_k_max 5
_diffrn_reflns_limit_k_min -6
_diffrn_reflns_limit_l_max 35
_diffrn_reflns_limit_l_min -35
_diffrn_reflns_number 16657
_diffrn_reflns_theta_full 70.15
_diffrn_reflns_theta_max 70.15
_diffrn_reflns_theta_min 3.03
_exptl_absorpt_coefficient_mu 0.892
_exptl_absorpt_correction_T_max 0.956
_exptl_absorpt_correction_T_min 0.802
_exptl_absorpt_correction_type analytical
_exptl_absorpt_process_details
;
(CrysAlis PRO; Oxford Diffraction, 2010)
;
_exptl_crystal_colour colourless
_exptl_crystal_density_diffrn 1.398
_exptl_crystal_density_method 'not measured'
_exptl_crystal_description parallelepiped
_exptl_crystal_F_000 800
_exptl_crystal_size_max 0.3996
_exptl_crystal_size_mid 0.0996
_exptl_crystal_size_min 0.0671
_refine_diff_density_max 0.218
_refine_diff_density_min -0.184
_refine_ls_extinction_coef 0.0014(3)
_refine_ls_extinction_expression Fc^*^=kFc[1+0.001xFc^2^\l^3^/sin(2\q)]^-1/4^
_refine_ls_extinction_method 'SHELXL97 (Sheldrick, 2008)'
_refine_ls_goodness_of_fit_ref 1.061
_refine_ls_hydrogen_treatment mixed
_refine_ls_matrix_type full
_refine_ls_number_parameters 260
_refine_ls_number_reflns 3397
_refine_ls_number_restraints 0
_refine_ls_restrained_S_all 1.061
_refine_ls_R_factor_all 0.0596
_refine_ls_R_factor_gt 0.0440
_refine_ls_shift/su_max 0.000
_refine_ls_shift/su_mean 0.000
_refine_ls_structure_factor_coef Fsqd
_refine_ls_weighting_details 'calc w=1/[\s^2^(Fo^2^)+(0.0799P)^2^+0.0677P] where P=(Fo^2^+2Fc^2^)/3'
_refine_ls_weighting_scheme calc
_refine_ls_wR_factor_gt 0.1314
_refine_ls_wR_factor_ref 0.1377
_reflns_number_gt 2413
_reflns_number_total 3397
_reflns_threshold_expression I>2\s(I)
_cod_data_source_file lh5522.cif
_cod_data_source_block I
_cod_original_sg_symbol_H-M 'P 21/c'
_cod_database_code 2236446
_cod_database_fobs_code 2236446

loop_
_symmetry_equiv_pos_as_xyz
'x, y, z'
'-x, y+1/2, -z+1/2'
'-x, -y, -z'
'x, -y-1/2, z-1/2'

loop_
_atom_site_type_symbol
_atom_site_label
_atom_site_fract_x
_atom_site_fract_y
_atom_site_fract_z
_atom_site_U_iso_or_equiv
_atom_site_adp_type
_atom_site_calc_flag
_atom_site_refinement_flags
_atom_site_occupancy
_atom_site_symmetry_multiplicity
O O1 0.23003(13) 0.0684(3) -0.05411(5) 0.0836(5) Uani d . 1 1
O O2 0.33006(13) 0.5304(3) 0.23175(5) 0.0741(4) Uani d . 1 1
O O3 0.22723(14) 0.8918(4) 0.21929(6) 0.0915(5) Uani d . 1 1
O O4 0.20616(14) 0.6121(3) 0.27802(5) 0.0842(5) Uani d . 1 1
O O5 -0.16478(18) 1.1179(6) 0.38600(9) 0.1471(10) Uani d . 1 1
O O6 -0.0422(2) 1.3762(6) 0.40406(10) 0.1530(11) Uani d . 1 1
N N1 0.59607(13) 0.6072(4) 0.08575(6) 0.0646(5) Uani d . 1 1
H H1 0.6490(19) 0.708(5) 0.0772(8) 0.078 Uiso d . 1 1
C C2 0.55303(17) 0.4095(4) 0.05894(7) 0.0639(5) Uani d . 1 1
H H2 0.5788 0.3603 0.0306 0.077 Uiso calc R 1 1
C C3 0.46756(15) 0.2941(4) 0.07904(6) 0.0567(5) Uani d . 1 1
C C4 0.38506(14) 0.4030(4) 0.15764(6) 0.0548(4) Uani d . 1 1
H H4 0.3320 0.2725 0.1570 0.066 Uiso calc R 1 1
C C5 0.39637(15) 0.5732(4) 0.19355(6) 0.0589(5) Uani d . 1 1
C C6 0.47530(17) 0.7688(4) 0.19661(6) 0.0664(5) Uani d . 1 1
H H6 0.4795 0.8803 0.2220 0.080 Uiso calc R 1 1
C C7 0.54735(16) 0.7973(4) 0.16196(7) 0.0651(5) Uani d . 1 1
H H7 0.6010 0.9264 0.1635 0.078 Uiso calc R 1 1
C C8 0.53720(14) 0.6267(4) 0.12471(6) 0.0545(4) Uani d . 1 1
C C9 0.45587(14) 0.4308(3) 0.12168(6) 0.0516(4) Uani d . 1 1
C C10 0.39484(17) 0.0829(4) 0.05951(7) 0.0687(5) Uani d . 1 1
H H10A 0.4337 -0.0181 0.0371 0.082 Uiso calc R 1 1
H H10B 0.3756 -0.0369 0.0839 0.082 Uiso calc R 1 1
C C11 0.2944(2) 0.1911(5) 0.03725(8) 0.0799(6) Uani d . 1 1
H H11A 0.2584 0.3023 0.0591 0.096 Uiso calc R 1 1
H H11B 0.3137 0.3018 0.0116 0.096 Uiso calc R 1 1
N N12 0.21938(17) -0.0102(4) 0.02072(6) 0.0786(6) Uani d . 1 1
H H12 0.193(2) -0.092(6) 0.0395(9) 0.094 Uiso d . 1 1
C C13 0.19251(15) -0.0581(4) -0.02296(7) 0.0610(5) Uani d . 1 1
C C14 0.1130(2) -0.2769(5) -0.03169(8) 0.0854(7) Uani d . 1 1
H H14A 0.0931 -0.3526 -0.0030 0.128 Uiso calc R 1 1
H H14B 0.1451 -0.4107 -0.0502 0.128 Uiso calc R 1 1
H H14C 0.0497 -0.2079 -0.0475 0.128 Uiso calc R 1 1
C C15 0.25425(16) 0.7027(4) 0.24022(6) 0.0622(5) Uani d . 1 1
C C16 0.13438(17) 0.7780(4) 0.30026(6) 0.0651(5) Uani d . 1 1
C C19 -0.00262(16) 1.0523(4) 0.35211(6) 0.0634(5) Uani d . 1 1
C C17 0.17387(18) 0.9802(5) 0.32675(8) 0.0799(6) Uani d . 1 1
H H17 0.2471 1.0224 0.3268 0.096 Uiso calc R 1 1
C C18 0.10491(17) 1.1217(5) 0.35341(8) 0.0755(6) Uani d . 1 1
H H18 0.1303 1.2604 0.3718 0.091 Uiso calc R 1 1
C C20 -0.04309(17) 0.8522(5) 0.32501(7) 0.0733(6) Uani d . 1 1
H H20 -0.1164 0.8112 0.3246 0.088 Uiso calc R 1 1
C C21 0.02650(19) 0.7129(5) 0.29846(7) 0.0746(6) Uani d . 1 1
H H21 0.0010 0.5767 0.2796 0.090 Uiso calc R 1 1
N N22 -0.07505(16) 1.1922(5) 0.38248(7) 0.0800(5) Uani d . 1 1

loop_
_atom_site_aniso_label
_atom_site_aniso_U_11
_atom_site_aniso_U_22
_atom_site_aniso_U_33
_atom_site_aniso_U_12
_atom_site_aniso_U_13
_atom_site_aniso_U_23
O1 0.0793(10) 0.0984(12) 0.0736(9) -0.0193(9) 0.0110(8) 0.0123(8)
O2 0.0842(10) 0.0792(10) 0.0602(8) 0.0241(8) 0.0195(7) 0.0118(7)
O3 0.0920(12) 0.0983(12) 0.0861(10) 0.0374(10) 0.0293(9) 0.0307(9)
O4 0.1024(12) 0.0781(10) 0.0746(9) 0.0228(9) 0.0374(8) 0.0140(8)
O5 0.0776(13) 0.193(3) 0.174(2) -0.0145(15) 0.0503(14) -0.065(2)
O6 0.1153(18) 0.178(2) 0.168(2) -0.0113(17) 0.0420(15) -0.102(2)
N1 0.0525(9) 0.0721(11) 0.0699(10) -0.0088(8) 0.0111(8) 0.0046(8)
C2 0.0630(11) 0.0703(12) 0.0592(10) 0.0014(10) 0.0122(9) -0.0020(9)
C3 0.0562(10) 0.0567(10) 0.0576(10) 0.0025(8) 0.0050(8) -0.0009(8)
C4 0.0488(9) 0.0544(10) 0.0612(10) 0.0031(8) 0.0038(8) 0.0063(8)
C5 0.0579(11) 0.0652(12) 0.0540(9) 0.0131(9) 0.0062(8) 0.0061(9)
C6 0.0728(13) 0.0678(13) 0.0580(10) 0.0089(10) -0.0057(10) -0.0093(9)
C7 0.0572(11) 0.0632(12) 0.0740(12) -0.0049(9) -0.0084(9) -0.0039(10)
C8 0.0457(9) 0.0583(11) 0.0595(10) 0.0013(8) 0.0006(8) 0.0045(8)
C9 0.0481(9) 0.0506(10) 0.0561(9) 0.0035(7) 0.0009(7) 0.0053(8)
C10 0.0713(13) 0.0622(12) 0.0725(12) -0.0021(10) 0.0037(10) -0.0093(10)
C11 0.0842(15) 0.0723(14) 0.0817(13) -0.0159(12) -0.0164(12) 0.0089(12)
N12 0.0816(13) 0.0863(13) 0.0676(11) -0.0300(10) -0.0025(9) 0.0143(10)
C13 0.0520(10) 0.0632(12) 0.0683(12) -0.0015(9) 0.0056(9) 0.0048(9)
C14 0.0823(15) 0.0786(15) 0.0941(16) -0.0193(12) -0.0118(13) 0.0035(13)
C15 0.0627(12) 0.0681(12) 0.0561(10) 0.0062(10) 0.0077(9) 0.0027(10)
C16 0.0730(13) 0.0677(12) 0.0556(10) 0.0080(10) 0.0150(9) 0.0057(9)
C19 0.0586(11) 0.0780(13) 0.0541(10) 0.0041(10) 0.0086(8) 0.0017(9)
C17 0.0549(12) 0.0915(16) 0.0941(15) -0.0066(11) 0.0153(11) -0.0101(14)
C18 0.0642(13) 0.0838(15) 0.0788(13) -0.0071(11) 0.0077(10) -0.0170(12)
C20 0.0568(12) 0.0888(15) 0.0744(12) -0.0066(11) 0.0018(10) -0.0064(12)
C21 0.0761(14) 0.0806(14) 0.0668(12) -0.0041(12) -0.0020(11) -0.0101(11)
N22 0.0657(12) 0.1020(15) 0.0731(11) 0.0047(10) 0.0143(9) -0.0058(11)

loop_
_atom_type_symbol
_atom_type_description
_atom_type_scat_dispersion_real
_atom_type_scat_dispersion_imag
_atom_type_scat_source
C C 0.0181 0.0091 'International Tables Vol C Tables 4.2.6.8 and 6.1.1.4'
H H 0.0000 0.0000 'International Tables Vol C Tables 4.2.6.8 and 6.1.1.4'
N N 0.0311 0.0180 'International Tables Vol C Tables 4.2.6.8 and 6.1.1.4'
O O 0.0492 0.0322 'International Tables Vol C Tables 4.2.6.8 and 6.1.1.4'

loop_
_geom_angle_atom_site_label_1
_geom_angle_atom_site_label_2
_geom_angle_atom_site_label_3
_geom_angle
_geom_angle_publ_flag
C15 O2 C5 118.89(15) no
C15 O4 C16 118.74(16) no
C2 N1 C8 108.58(16) no
C2 N1 H1 122.9(15) no
C8 N1 H1 128.3(15) no
C3 C2 N1 111.14(17) no
C3 C2 H2 124.4 no
N1 C2 H2 124.4 no
C2 C3 C9 105.76(16) no
C2 C3 C10 127.51(18) no
C9 C3 C10 126.58(17) no
C5 C4 C9 117.69(17) no
C5 C4 H4 121.2 no
C9 C4 H4 121.2 no
C4 C5 C6 123.53(18) no
C4 C5 O2 117.43(18) no
C6 C5 O2 118.76(17) no
C7 C6 C5 119.90(18) no
C7 C6 H6 120.0 no
C5 C6 H6 120.0 no
C6 C7 C8 117.76(18) no
C6 C7 H7 121.1 no
C8 C7 H7 121.1 no
N1 C8 C7 130.94(18) no
N1 C8 C9 107.17(16) no
C7 C8 C9 121.89(17) no
C4 C9 C8 119.21(16) no
C4 C9 C3 133.44(17) no
C8 C9 C3 107.35(16) no
C11 C10 C3 112.69(18) no
C11 C10 H10A 109.1 no
C3 C10 H10A 109.1 no
C11 C10 H10B 109.1 no
C3 C10 H10B 109.1 no
H10A C10 H10B 107.8 no
N12 C11 C10 113.74(19) no
N12 C11 H11A 108.8 no
C10 C11 H11A 108.8 no
N12 C11 H11B 108.8 no
C10 C11 H11B 108.8 no
H11A C11 H11B 107.7 no
C13 N12 C11 125.66(19) no
C13 N12 H12 119(2) no
C11 N12 H12 115(2) no
O1 C13 N12 122.12(19) no
O1 C13 C14 121.85(19) no
N12 C13 C14 116.02(19) no
C13 C14 H14A 109.5 no
C13 C14 H14B 109.5 no
H14A C14 H14B 109.5 no
C13 C14 H14C 109.5 no
H14A C14 H14C 109.5 no
H14B C14 H14C 109.5 no
O3 C15 O2 129.37(19) no
O3 C15 O4 125.00(19) no
O2 C15 O4 105.54(17) no
C17 C16 C21 122.0(2) no
C17 C16 O4 119.5(2) no
C21 C16 O4 118.1(2) no
C20 C19 C18 122.57(19) no
C20 C19 N22 119.18(19) no
C18 C19 N22 118.21(19) no
C16 C17 C18 119.6(2) no
C16 C17 H17 120.2 no
C18 C17 H17 120.2 no
C19 C18 C17 118.1(2) no
C19 C18 H18 121.0 no
C17 C18 H18 121.0 no
C19 C20 C21 118.8(2) no
C19 C20 H20 120.6 no
C21 C20 H20 120.6 no
C20 C21 C16 119.0(2) no
C20 C21 H21 120.5 no
C16 C21 H21 120.5 no
O5 N22 O6 120.6(2) no
O5 N22 C19 119.8(2) no
O6 N22 C19 119.6(2) no

loop_
_geom_bond_atom_site_label_1
_geom_bond_atom_site_label_2
_geom_bond_distance
_geom_bond_publ_flag
O1 C13 1.216(2) no
O2 C15 1.309(2) no
O2 C5 1.423(2) no
O3 C15 1.176(2) no
O4 C15 1.351(2) no
O4 C16 1.397(2) no
O5 N22 1.180(3) no
O6 N22 1.186(3) no
N1 C2 1.365(3) no
N1 C8 1.375(2) no
N1 H1 0.87(2) no
C2 C3 1.359(3) no
C2 H2 0.9300 no
C3 C9 1.434(3) no
C3 C10 1.495(3) no
C4 C5 1.358(3) no
C4 C9 1.397(3) no
C4 H4 0.9300 no
C5 C6 1.390(3) no
C6 C7 1.378(3) no
C6 H6 0.9300 no
C7 C8 1.389(3) no
C7 H7 0.9300 no
C8 C9 1.412(3) no
C10 C11 1.485(3) no
C10 H10A 0.9700 no
C10 H10B 0.9700 no
C11 N12 1.447(3) no
C11 H11A 0.9700 no
C11 H11B 0.9700 no
N12 C13 1.327(3) no
N12 H12 0.77(3) no
C13 C14 1.496(3) no
C14 H14A 0.9600 no
C14 H14B 0.9600 no
C14 H14C 0.9600 no
C16 C17 1.361(3) n
C16 C21 1.373(3) n
C19 C20 1.367(3) n
C19 C18 1.375(3) n
C19 N22 1.464(3) no
C17 C18 1.375(3) n
C17 H17 0.9300 no
C18 H18 0.9300 no
C20 C21 1.372(3) n
C20 H20 0.9300 no
C21 H21 0.9300 no

loop_
_geom_hbond_atom_site_label_D
_geom_hbond_atom_site_label_H
_geom_hbond_atom_site_label_A
_geom_hbond_site_symmetry_A
_geom_hbond_distance_DH
_geom_hbond_distance_HA
_geom_hbond_distance_DA
_geom_hbond_angle_DHA
N1 H1 O1 3_665 0.87(2) 2.01(2) 2.882(2) 177(2)
N12 H12 O6 2_535 0.77(3) 2.54(3) 3.207(3) 147(3)

loop_
_geom_torsion_atom_site_label_1
_geom_torsion_atom_site_label_2
_geom_torsion_atom_site_label_3
_geom_torsion_atom_site_label_4
_geom_torsion
_geom_torsion_publ_flag
C8 N1 C2 C3 -0.6(2) no
N1 C2 C3 C9 0.2(2) no
N1 C2 C3 C10 175.94(18) no
C9 C4 C5 C6 -1.1(3) no
C9 C4 C5 O2 -174.95(15) n
C15 O2 C5 C4 -111.9(2) n
C15 O2 C5 C6 74.0(2) n
C4 C5 C6 C7 0.0(3) no
O2 C5 C6 C7 173.75(17) n
C5 C6 C7 C8 0.4(3) no
C2 N1 C8 C7 -179.0(2) no
C2 N1 C8 C9 0.7(2) no
C6 C7 C8 N1 -179.87(19) no
C6 C7 C8 C9 0.4(3) no
C5 C4 C9 C8 1.8(2) no
C5 C4 C9 C3 -179.15(19) no
N1 C8 C9 C4 178.68(16) no
C7 C8 C9 C4 -1.6(3) no
N1 C8 C9 C3 -0.6(2) no
C7 C8 C9 C3 179.20(17) no
C2 C3 C9 C4 -178.88(19) no
C10 C3 C9 C4 5.4(3) no
C2 C3 C9 C8 0.2(2) no
C10 C3 C9 C8 -175.54(18) no
C2 C3 C10 C11 -95.5(3) n
C9 C3 C10 C11 79.3(3) n
C3 C10 C11 N12 -176.18(19) n
C10 C11 N12 C13 -113.3(3) n
C11 N12 C13 O1 -0.1(4) n
C11 N12 C13 C14 -180.0(2) n
C5 O2 C15 O3 3.7(3) n
C5 O2 C15 O4 -179.55(17) n
C16 O4 C15 O3 -14.3(3) n
C16 O4 C15 O2 168.83(18) n
C15 O4 C16 C17 -75.7(3) n
C15 O4 C16 C21 111.2(2) n
C21 C16 C17 C18 1.4(4) no
O4 C16 C17 C18 -171.5(2) n
C20 C19 C18 C17 -1.0(4) no
N22 C19 C18 C17 176.4(2) no
C16 C17 C18 C19 -0.1(4) no
C18 C19 C20 C21 0.8(3) no
N22 C19 C20 C21 -176.6(2) no
C19 C20 C21 C16 0.5(3) no
C17 C16 C21 C20 -1.5(3) no
O4 C16 C21 C20 171.38(19) no
C20 C19 N22 O5 6.0(4) no
C18 C19 N22 O5 -171.5(3) n
C20 C19 N22 O6 -175.5(3) n
C18 C19 N22 O6 7.0(4) n
